data_2202024
loop_
_publ_author_name
'Friedrich, Holger B.'
'Howie, R. Alan'
'Onani, Martin O.'

_publ_section_title
'[Dicarbonyl(\h^5^-cyclopentadienyl)iron(II)]-\m~2~-1,3-propanediyl-[dicarbonyl(\h^5^-cyclopentadienyl)ruthenium(II)]'
_journal_issue 4
_journal_name_full 'Acta Crystallographica Section E'
_journal_page_first m145
_journal_page_last m147
_journal_paper_doi 10.1107/S1600536803004732
_journal_volume 59
_journal_year 2003
_chemical_formula_iupac '[Ru Fe (C3 H6) (C5 H5)2 (C O)4]'
_chemical_formula_moiety 'C17 H16 Fe O4 Ru'
_chemical_formula_sum 'C17 H16 Fe O4 Ru'
_chemical_formula_weight 441.22
_chemical_name_systematic
;
[Dicarbonyl](eta-5-cyclopentadienyl)iron(II)]-mu-2-1,3-propandiyl-
[dicarbonyl](eta-5-cyclopentadienyl)ruthenium(II)]
;
_space_group_IT_number 19
_symmetry_cell_setting orthorhombic
_symmetry_space_group_name_Hall 'P 2ac 2ab'
_symmetry_space_group_name_H-M 'P 21 21 21'
_atom_sites_solution_hydrogens geom
_atom_sites_solution_primary direct
_atom_sites_solution_secondary difmap
_audit_creation_method SHELXL-97
_cell_angle_alpha 90.00
_cell_angle_beta 90.00
_cell_angle_gamma 90.00
_cell_formula_units_Z 4
_cell_length_a 6.834(3)
_cell_length_b 11.358(4)
_cell_length_c 21.303(9)
_cell_measurement_reflns_used 15516
_cell_measurement_temperature 100(2)
_cell_measurement_theta_max 31.71
_cell_measurement_theta_min 4.07
_cell_volume 1653.6(12)
_computing_cell_refinement CrysAlisCCD
_computing_data_collection 'CrysAlisCCD (Oxford Diffraction, 2001)'
_computing_data_reduction 'CrysAlisRED (Oxford Diffraction, 2001)'
_computing_molecular_graphics 'ORTEP-3 (Farrugia, 1997)'
_computing_publication_material 'SHELXL97 and PLATON (Spek, 2003)'
_computing_structure_refinement 'SHELXL97 (Sheldrick, 1997)'
_computing_structure_solution 'SHELXS97 (Sheldrick, 1997)'
_diffrn_ambient_temperature 100(2)
_diffrn_measured_fraction_theta_full 0.958
_diffrn_measured_fraction_theta_max 0.958
_diffrn_measurement_device_type 'Oxford Diffraction Xcalibur 2 CCD area-detector'
_diffrn_measurement_method \w-2\q
_diffrn_radiation_monochromator graphite
_diffrn_radiation_source 'fine-focus sealed tube'
_diffrn_radiation_type MoK\a
_diffrn_radiation_wavelength 0.71073
_diffrn_reflns_av_R_equivalents 0.0527
_diffrn_reflns_av_sigmaI/netI 0.0374
_diffrn_reflns_limit_h_max 10
_diffrn_reflns_limit_h_min -9
_diffrn_reflns_limit_k_max 16
_diffrn_reflns_limit_k_min 0
_diffrn_reflns_limit_l_max 30
_diffrn_reflns_limit_l_min 0
_diffrn_reflns_number 15516
_diffrn_reflns_theta_full 31.71
_diffrn_reflns_theta_max 31.71
_diffrn_reflns_theta_min 4.07
_diffrn_standards_decay_% 0
_diffrn_standards_number 0
_exptl_absorpt_coefficient_mu 1.806
_exptl_absorpt_correction_type none
_exptl_crystal_colour yellow
_exptl_crystal_density_diffrn 1.772
_exptl_crystal_density_method 'not measured'
_exptl_crystal_description plate
_exptl_crystal_F_000 880
_exptl_crystal_size_max 0.40
_exptl_crystal_size_mid 0.20
_exptl_crystal_size_min 0.20
_refine_diff_density_max 0.541
_refine_diff_density_min -0.814
_refine_ls_abs_structure_details 'Flack (1983), 2204 Friedel pairs'
_refine_ls_abs_structure_Flack 0.040(18)
_refine_ls_extinction_method none
_refine_ls_goodness_of_fit_ref 1.107
_refine_ls_hydrogen_treatment constr
_refine_ls_matrix_type full
_refine_ls_number_parameters 209
_refine_ls_number_reflns 5254
_refine_ls_number_restraints 0
_refine_ls_restrained_S_all 1.107
_refine_ls_R_factor_all 0.0259
_refine_ls_R_factor_gt 0.0245
_refine_ls_shift/su_max 0.002
_refine_ls_shift/su_mean 0.000
_refine_ls_structure_factor_coef Fsqd
_refine_ls_weighting_details 'calc w = 1/[\s^2^(Fo^2^)+(0.0308P)^2^+0.3168P] where P = (Fo^2^+2Fc^2^)/3'
_refine_ls_weighting_scheme calc
_refine_ls_wR_factor_gt 0.0615
_refine_ls_wR_factor_ref 0.0619
_reflns_number_gt 5017
_reflns_number_total 5254
_reflns_threshold_expression I>2\s(I)
_cod_data_source_file lh6042.cif
_cod_data_source_block I
_cod_depositor_comments
;
The following automatic conversions were performed:
'_symmetry_cell_setting' value 'Orthorhombic' changed to 'orthorhombic'
according to '/home/saulius/struct/CIF-dictionaries/cif_core.dic'
dictionary named 'cif_core.dic' version 2.4.1 from 2010-06-29.

Automatic conversion script
Id: cif_fix_enum 1527 2010-12-29 10:47:43Z saulius 

The following automatic conversions were performed:

'_symmetry_cell_setting' value 'Orthorhombic' changed to
'orthorhombic' according to
/home/saulius/struct/CIF-dictionaries/cif_core.dic dictionary named
'cif_core.dic' version 2.4.1 from 2010-06-29.

Automatic conversion script
Id: cif_fix_values 1715 2011-07-08 13:25:40Z adriana 
;
_cod_database_code 2202024
_cod_database_fobs_code 2202024

loop_
_symmetry_equiv_pos_as_xyz
'x, y, z'
'-x+1/2, -y, z+1/2'
'-x, y+1/2, -z+1/2'
'x+1/2, -y+1/2, -z'

loop_
_atom_site_label
_atom_site_fract_x
_atom_site_fract_y
_atom_site_fract_z
_atom_site_U_iso_or_equiv
_atom_site_adp_type
_atom_site_calc_flag
_atom_site_refinement_flags
_atom_site_occupancy
_atom_site_disorder_assembly
_atom_site_disorder_group
_atom_site_type_symbol
Fe1 0.21839(3) -0.13426(2) 0.400252(10) 0.01211(8) Uani d P 0.7592(17) A 1 Fe
Ru1A 0.21839(3) -0.13426(2) 0.400252(10) 0.01211(8) Uani d P 0.2408(17) A 2 Ru
C1 0.4699(3) -0.11100(18) 0.45976(9) 0.0173(4) Uani d . 1 A 1 C
H1 0.4961 -0.0405 0.4822 0.021 Uiso calc R 1 A 1 H
C2 0.3566(3) -0.20921(19) 0.48189(10) 0.0179(4) Uani d . 1 A 1 C
H2 0.2957 -0.2155 0.5218 0.021 Uiso calc R 1 A 1 H
C3 0.3520(3) -0.29428(19) 0.43401(11) 0.0196(4) Uani d . 1 A 1 C
H3 0.2871 -0.3681 0.4360 0.023 Uiso calc R 1 A 1 H
C4 0.4614(3) -0.25101(19) 0.38186(10) 0.0206(4) Uani d . 1 A 1 C
H4 0.4811 -0.2906 0.3431 0.025 Uiso calc R 1 A 1 H
C5 0.5355(3) -0.13848(19) 0.39818(10) 0.0185(4) Uani d . 1 A 1 C
H5 0.6152 -0.0899 0.3724 0.022 Uiso calc R 1 A 1 H
C6 0.0415(3) -0.04504(19) 0.43712(9) 0.0178(4) Uani d . 1 A 1 C
O1 -0.0754(3) 0.01541(16) 0.45860(8) 0.0268(4) Uani d . 1 A 1 O
C7 0.0424(3) -0.20557(19) 0.35258(10) 0.0195(4) Uani d . 1 A 1 C
O2 -0.0727(3) -0.25321(16) 0.32244(9) 0.0285(4) Uani d . 1 A 1 O
C8 0.2395(3) 0.00338(18) 0.33556(9) 0.0152(4) Uani d . 1 A 1 C
H8A 0.3261 -0.0214 0.3007 0.018 Uiso calc R 1 A 1 H
H8B 0.1083 0.0189 0.3177 0.018 Uiso calc R 1 A 1 H
C9 0.3194(3) 0.11766(19) 0.36395(9) 0.0161(4) Uani d . 1 A 1 C
H9A 0.2270 0.1473 0.3961 0.019 Uiso calc R 1 A 1 H
H9B 0.4461 0.1016 0.3848 0.019 Uiso calc R 1 A 1 H
Ru1 0.48086(2) 0.369182(15) 0.347747(8) 0.01301(6) Uani d P 0.7592(17) A 1 Ru
Fe1A 0.48086(2) 0.369182(15) 0.347747(8) 0.01301(6) Uani d P 0.2408(17) A 2 Fe
C1A 0.7669(3) 0.46428(19) 0.34127(11) 0.0216(4) Uani d . 1 A 1 C
H1A 0.7823 0.5377 0.3205 0.026 Uiso calc R 1 A 1 H
C2A 0.7190(4) 0.4481(2) 0.40503(12) 0.0261(5) Uani d . 1 A 1 C
H2A 0.6954 0.5088 0.4348 0.031 Uiso calc R 1 A 1 H
C3A 0.7123(4) 0.3247(3) 0.41716(11) 0.0265(5) Uani d . 1 A 1 C
H3A 0.6820 0.2888 0.4562 0.032 Uiso calc R 1 A 1 H
C4A 0.7584(3) 0.2657(2) 0.36119(11) 0.0220(5) Uani d . 1 A 1 C
H4A 0.7681 0.1828 0.3562 0.026 Uiso calc R 1 A 1 H
C5A 0.7882(3) 0.3505(2) 0.31342(10) 0.0213(4) Uani d . 1 A 1 C
H5A 0.8170 0.3347 0.2706 0.026 Uiso calc R 1 A 1 H
C6A 0.2762(3) 0.38190(19) 0.40304(10) 0.0193(4) Uani d . 1 A 1 C
O1A 0.1544(2) 0.38925(17) 0.43959(8) 0.0281(4) Uani d . 1 A 1 O
C7A 0.3455(4) 0.4477(2) 0.28598(11) 0.0222(4) Uani d . 1 A 1 C
O2A 0.2614(3) 0.49664(18) 0.24772(9) 0.0331(4) Uani d . 1 A 1 O
C8A 0.3480(3) 0.21119(19) 0.31342(9) 0.0160(4) Uani d . 1 A 1 C
H8C 0.2191 0.2309 0.2950 0.019 Uiso calc R 1 A 1 H
H8D 0.4308 0.1782 0.2796 0.019 Uiso calc R 1 A 1 H

loop_
_atom_site_aniso_label
_atom_site_aniso_U_11
_atom_site_aniso_U_22
_atom_site_aniso_U_33
_atom_site_aniso_U_12
_atom_site_aniso_U_13
_atom_site_aniso_U_23
Fe1 0.01250(12) 0.01073(11) 0.01309(11) -0.00212(9) -0.00027(7) -0.00059(9)
Ru1A 0.01250(12) 0.01073(11) 0.01309(11) -0.00212(9) -0.00027(7) -0.00059(9)
C1 0.0157(8) 0.0151(9) 0.0209(9) -0.0001(7) -0.0043(7) 0.0002(7)
C2 0.0186(10) 0.0170(9) 0.0182(9) 0.0011(8) -0.0025(7) 0.0039(7)
C3 0.0200(10) 0.0125(9) 0.0262(11) 0.0020(8) -0.0011(8) 0.0014(7)
C4 0.0186(10) 0.0180(10) 0.0251(10) 0.0041(8) 0.0016(8) -0.0031(7)
C5 0.0142(8) 0.0181(9) 0.0234(9) 0.0006(8) 0.0002(7) 0.0026(8)
C6 0.0200(10) 0.0201(9) 0.0133(8) -0.0070(8) -0.0005(7) 0.0011(7)
O1 0.0274(9) 0.0256(9) 0.0274(9) -0.0011(7) 0.0075(7) -0.0026(7)
C7 0.0253(10) 0.0163(9) 0.0169(9) -0.0042(8) 0.0046(8) 0.0001(7)
O2 0.0317(10) 0.0266(9) 0.0273(8) -0.0121(7) -0.0028(7) -0.0035(7)
C8 0.0174(9) 0.0136(8) 0.0147(9) -0.0036(7) -0.0010(7) -0.0009(6)
C9 0.0197(9) 0.0148(9) 0.0138(8) -0.0032(8) -0.0007(6) 0.0008(7)
Ru1 0.01264(8) 0.01049(8) 0.01590(8) -0.00021(6) -0.00059(6) 0.00026(6)
Fe1A 0.01264(8) 0.01049(8) 0.01590(8) -0.00021(6) -0.00059(6) 0.00026(6)
C1A 0.0181(10) 0.0178(9) 0.0289(11) -0.0041(8) -0.0008(9) 0.0041(8)
C2A 0.0213(11) 0.0300(12) 0.0270(11) -0.0024(9) -0.0034(10) -0.0083(10)
C3A 0.0182(11) 0.0415(14) 0.0198(10) -0.0029(10) -0.0020(8) 0.0096(9)
C4A 0.0145(10) 0.0195(10) 0.0320(12) 0.0019(8) -0.0008(9) 0.0046(8)
C5A 0.0187(10) 0.0233(11) 0.0220(10) -0.0002(8) 0.0039(8) 0.0024(8)
C6A 0.0188(9) 0.0166(10) 0.0225(9) -0.0012(8) -0.0057(8) -0.0052(8)
O1A 0.0189(8) 0.0347(10) 0.0309(9) -0.0005(7) 0.0023(6) -0.0119(7)
C7A 0.0236(11) 0.0170(10) 0.0260(11) -0.0050(8) 0.0001(9) 0.0022(8)
O2A 0.0327(10) 0.0279(9) 0.0385(10) 0.0013(8) -0.0051(8) 0.0125(8)
C8A 0.0186(10) 0.0142(9) 0.0152(9) 0.0003(7) -0.0020(7) 0.0005(7)

loop_
_atom_type_symbol
_atom_type_description
_atom_type_scat_dispersion_real
_atom_type_scat_dispersion_imag
_atom_type_scat_source
C C 0.0033 0.0016 'International Tables Vol C Tables 4.2.6.8 and 6.1.1.4'
H H 0.0000 0.0000 'International Tables Vol C Tables 4.2.6.8 and 6.1.1.4'
O O 0.0106 0.0060 'International Tables Vol C Tables 4.2.6.8 and 6.1.1.4'
Ru Ru -1.2594 0.8363 'International Tables Vol C Tables 4.2.6.8 and 6.1.1.4'
Fe Fe 0.3463 0.8444 'International Tables Vol C Tables 4.2.6.8 and 6.1.1.4'

loop_
_geom_angle_atom_site_label_1
_geom_angle_atom_site_label_2
_geom_angle_atom_site_label_3
_geom_angle
C6 Fe1 C7 93.02(11)
C6 Fe1 C8 84.90(9)
C7 Fe1 C8 90.62(9)
C6 Fe1 C1 102.41(9)
C7 Fe1 C1 159.51(9)
C8 Fe1 C1 103.98(8)
C6 Fe1 C2 99.69(9)
C7 Fe1 C2 125.47(9)
C8 Fe1 C2 142.93(8)
C1 Fe1 C2 38.99(8)
C6 Fe1 C3 128.78(9)
C7 Fe1 C3 95.36(10)
C8 Fe1 C3 145.19(9)
C1 Fe1 C3 64.46(8)
C2 Fe1 C3 38.04(8)
C6 Fe1 C4 163.93(9)
C7 Fe1 C4 97.89(10)
C8 Fe1 C4 106.64(9)
C1 Fe1 C4 64.43(9)
C2 Fe1 C4 64.34(9)
C3 Fe1 C4 38.57(9)
C6 Fe1 C5 135.03(9)
C7 Fe1 C5 131.09(9)
C8 Fe1 C5 86.21(8)
C1 Fe1 C5 38.40(8)
C2 Fe1 C5 64.49(8)
C3 Fe1 C5 64.21(9)
C4 Fe1 C5 38.24(8)
C5 C1 C2 107.60(18)
C5 C1 Fe1 71.42(12)
C2 C1 Fe1 70.60(12)
C5 C1 H1 126.2
C2 C1 H1 126.2
Fe1 C1 H1 123.4
C3 C2 C1 107.92(19)
C3 C2 Fe1 71.10(13)
C1 C2 Fe1 70.41(12)
C3 C2 H2 126.0
C1 C2 H2 126.0
Fe1 C2 H2 124.1
C2 C3 C4 108.5(2)
C2 C3 Fe1 70.86(12)
C4 C3 Fe1 70.85(13)
C2 C3 H3 125.8
C4 C3 H3 125.8
Fe1 C3 H3 124.1
C5 C4 C3 107.86(19)
C5 C4 Fe1 71.16(12)
C3 C4 Fe1 70.58(13)
C5 C4 H4 126.1
C3 C4 H4 126.1
Fe1 C4 H4 123.8
C4 C5 C1 108.15(18)
C4 C5 Fe1 70.60(12)
C1 C5 Fe1 70.18(12)
C4 C5 H5 125.9
C1 C5 H5 125.9
Fe1 C5 H5 124.9
O1 C6 Fe1 176.95(19)
O2 C7 Fe1 178.8(2)
C9 C8 Fe1 113.45(12)
C9 C8 H8A 108.9
Fe1 C8 H8A 108.9
C9 C8 H8B 108.9
Fe1 C8 H8B 108.9
H8A C8 H8B 107.7
C8A C9 C8 110.91(16)
C8A C9 H9A 109.5
C8 C9 H9A 109.5
C8A C9 H9B 109.5
C8 C9 H9B 109.5
H9A C9 H9B 108.0
C6A Ru1 C7A 92.17(11)
C6A Ru1 C8A 87.82(9)
C7A Ru1 C8A 87.07(9)
C6A Ru1 C2A 100.02(10)
C7A Ru1 C2A 124.43(11)
C8A Ru1 C2A 146.76(9)
C6A Ru1 C3A 97.65(10)
C7A Ru1 C3A 160.68(10)
C8A Ru1 C3A 109.80(10)
C2A Ru1 C3A 37.40(10)
C6A Ru1 C5A 159.15(9)
C7A Ru1 C5A 106.53(10)
C8A Ru1 C5A 101.98(9)
C2A Ru1 C5A 61.94(9)
C3A Ru1 C5A 61.79(9)
C6A Ru1 C1A 131.89(9)
C7A Ru1 C1A 99.27(10)
C8A Ru1 C1A 138.97(8)
C2A Ru1 C1A 36.83(9)
C3A Ru1 C1A 61.91(9)
C5A Ru1 C1A 37.27(8)
C6A Ru1 C4A 127.03(9)
C7A Ru1 C4A 140.22(10)
C8A Ru1 C4A 87.90(9)
C2A Ru1 C4A 61.53(10)
C3A Ru1 C4A 36.57(9)
C5A Ru1 C4A 36.81(8)
C1A Ru1 C4A 61.53(9)
C2A C1A C5A 107.8(2)
C2A C1A Ru1 71.02(13)
C5A C1A Ru1 71.22(12)
C2A C1A H1A 126.1
C5A C1A H1A 126.1
Ru1 C1A H1A 123.3
C1A C2A C3A 108.1(2)
C1A C2A Ru1 72.15(13)
C3A C2A Ru1 71.31(14)
C1A C2A H2A 126.0
C3A C2A H2A 126.0
Ru1 C2A H2A 122.3
C4A C3A C2A 107.9(2)
C4A C3A Ru1 72.73(14)
C2A C3A Ru1 71.29(15)
C4A C3A H3A 126.0
C2A C3A H3A 126.0
Ru1 C3A H3A 121.7
C3A C4A C5A 108.5(2)
C3A C4A Ru1 70.70(14)
C5A C4A Ru1 70.99(13)
C3A C4A H4A 125.7
C5A C4A H4A 125.7
Ru1 C4A H4A 124.2
C4A C5A C1A 107.6(2)
C4A C5A Ru1 72.19(13)
C1A C5A Ru1 71.51(13)
C4A C5A H5A 126.2
C1A C5A H5A 126.2
Ru1 C5A H5A 121.8
O1A C6A Ru1 177.00(19)
O2A C7A Ru1 179.87(16)
C9 C8A Ru1 113.41(13)
C9 C8A H8C 108.9
Ru1 C8A H8C 108.9
C9 C8A H8D 108.9
Ru1 C8A H8D 108.9
H8C C8A H8D 107.7

loop_
_geom_bond_atom_site_label_1
_geom_bond_atom_site_label_2
_geom_bond_site_symmetry_2
_geom_bond_distance
_geom_bond_publ_flag
Fe1 C6 . 1.762(2) ?
Fe1 C7 . 1.770(2) ?
Fe1 C8 . 2.089(2) ?
Fe1 C1 . 2.152(2) ?
Fe1 C2 . 2.154(2) ?
Fe1 C3 . 2.157(2) ?
Fe1 C4 . 2.161(2) ?
Fe1 C5 . 2.168(2) ?
C1 C5 . 1.421(3) ?
C1 C2 . 1.437(3) ?
C1 H1 . 0.9500 ?
C2 C3 . 1.405(3) ?
C2 H2 . 0.9500 ?
C3 C4 . 1.426(3) ?
C3 H3 . 0.9500 ?
C4 C5 . 1.418(3) ?
C4 H4 . 0.9500 ?
C5 H5 . 0.9500 ?
C6 O1 . 1.148(3) ?
C7 O2 . 1.151(3) ?
C8 C9 . 1.533(3) ?
C8 H8A . 0.9900 ?
C8 H8B . 0.9900 ?
C9 C8A . 1.525(3) ?
C9 H9A . 0.9900 ?
C9 H9B . 0.9900 ?
Ru1 C6A . 1.834(2) ?
Ru1 C7A . 1.839(2) ?
Ru1 C8A . 2.140(2) ?
Ru1 C2A . 2.223(2) ?
Ru1 C3A . 2.223(3) ?
Ru1 C5A . 2.234(2) ?
Ru1 C1A . 2.238(2) ?
Ru1 C4A . 2.250(2) ?
C1A C2A . 1.409(3) ?
C1A C5A . 1.429(3) ?
C1A H1A . 0.9500 ?
C2A C3A . 1.426(4) ?
C2A H2A . 0.9500 ?
C3A C4A . 1.404(4) ?
C3A H3A . 0.9500 ?
C4A C5A . 1.416(3) ?
C4A H4A . 0.9500 ?
C5A H5A . 0.9500 ?
C6A O1A . 1.143(3) ?
C7A O2A . 1.142(3) ?
C8A H8C . 0.9900 ?
C8A H8D . 0.9900 ?

loop_
_geom_torsion_atom_site_label_1
_geom_torsion_atom_site_label_2
_geom_torsion_atom_site_label_3
_geom_torsion_atom_site_label_4
_geom_torsion
_geom_torsion_publ_flag
Fe1 C8 C9 C8A 175.08(14) y
C6 Fe1 C8 C9 65.20(16) y
C7 Fe1 C8 C9 158.18(16) y
Ru1 C8A C9 C8 -175.36(14) y
C6A Ru1 C8A C9 -58.35(16) y
C7A Ru1 C8A C9 -150.64(17) y
C5 C1 C2 C3 -0.7(2) ?
C1 C2 C3 C4 0.1(3) ?
C2 C3 C4 C5 0.6(3) ?
C3 C4 C5 C1 -1.0(2) ?
C4 C5 C1 C2 1.0(2) ?
C5A C1A C2A C3A 0.6(3) ?
C1A C2A C3A C4A 0.8(3) ?
C2A C3A C4A C5A -1.8(3) ?
C3A C4A C5A C1A 2.1(3) ?
C4A C5A C1A C2A -1.7(3) ?
